data_7717760
loop_
_publ_author_name
'Pan, Boyu'
'Wang, Yao'
'Xu, Bing'
'Wang, Kangkang'
'Zhang, Liang'
'He, Zhixian'
'Zhang, Shengnan'

_publ_section_title
;
 A narrow band blue phosphor
 NaBa<sub>4</sub>Al<sub>2</sub>B<sub>8</sub>O<sub>18</sub>Cl<sub>3</sub>:Eu<sup>2+</sup>
 for white light emitting diodes.
;
_journal_name_full 'Dalton transactions (Cambridge, England : 2003)'
_journal_paper_doi 10.1039/d4dt02858a
_journal_year 2025
_chemical_formula_sum 'Al2 B8 Ba4 Cl3 Na O18'
_chemical_formula_weight 1107.140
_space_group_IT_number 102
_space_group_name_Hall 'P 4n -2n'
_space_group_name_H-M_alt 'P 42 n m'
_symmetry_cell_setting tetragonal
_symmetry_Int_Tables_number 102
_symmetry_space_group_name_Hall 'P 4n -2n'
_symmetry_space_group_name_H-M 'P 42 n m'
_audit_creation_date 2023-11-06
_audit_creation_method SHELXL-97
_audit_update_record 2023-11-06
_cell_angle_alpha 90.000
_cell_angle_beta 90.000
_cell_angle_gamma 90.000
_cell_formula_units_Z 2
_cell_length_a 12.0480(16)
_cell_length_b 12.048(2)
_cell_length_c 6.8165(11)
_cell_volume 989.4(3)
_database_code_COD 4329477
_exptl_crystal_density_meas 3.700
_refine_ls_R_factor_all 0.060
_cod_data_source_file d4dt02858a1.cif
_cod_data_source_block 4329477
_cod_original_sg_symbol_Hall P_4n_-2n
_cod_database_code 7717760

loop_
_symmetry_equiv_pos_site_id
_symmetry_equiv_pos_as_xyz
1 x,y,z
2 1/2-y,1/2+x,1/2+z
3 -x,-y,z
4 1/2+y,1/2-x,1/2+z
5 1/2-x,1/2+y,1/2+z
6 1/2+x,1/2-y,1/2+z
7 -y,-x,z
8 y,x,z

loop_
_atom_site_aniso_label
_atom_site_aniso_U_11
_atom_site_aniso_U_22
_atom_site_aniso_U_33
_atom_site_aniso_U_12
_atom_site_aniso_U_13
_atom_site_aniso_U_23
Ba1 0.0147(3) 0.0503(4) 0.0148(3) -0.0032(2) -0.0012(4) 0.0012(4)
Al2 0.0118(8) 0.0118(8) 0.0097(15) -0.0006(10) -0.0001(14) 0.0001(14)
Na3 0.057(5) 0.057(5) 0.033(6) 0.026(7) 0.00000 0.00000
O1 0.016(3) 0.043(5) 0.012(3) 0.002(3) 0.002(3) -0.009(3)
O2 0.016(3) 0.022(3) 0.015(3) 0.000(3) -0.003(3) -0.003(3)
Cl1 0.0261(16) 0.0261(16) 0.039(3) 0.000(2) 0.00000 0.00000
Cl2 0.056(4) 0.027(3) 0.094(6) 0.001(4) 0.00000 0.00000
O5 0.011(2) 0.011(2) 0.010(4) 0.003(3) 0.001(2) -0.001(2)
O6 0.018(3) 0.018(3) 0.007(4) 0.008(3) 0.001(2) -0.001(2)
O7 0.015(3) 0.015(3) 0.011(4) 0.005(4) -0.002(2) 0.002(2)
B1 0.015(5) 0.015(5) 0.023(8) -0.009(6) 0.002(5) -0.002(5)
O8 0.020(4) 0.056(6) 0.010(4) -0.004(4) 0.002(3) 0.007(3)
B2 0.010(3) 0.010(3) 0.009(5) 0.000(4) 0.003(3) -0.003(3)
B3 0.009(4) 0.025(5) 0.005(6) 0.001(3) 0.002(3) 0.002(3)

loop_
_atom_site_label
_atom_site_type_symbol
_atom_site_fract_x
_atom_site_fract_y
_atom_site_fract_z
_atom_site_occupancy
_atom_site_symmetry_multiplicity
_atom_site_Wyckoff_symbol
_atom_site_attached_hydrogens
_atom_site_calc_flag
_atom_site_thermal_displace_type
_atom_site_U_iso_or_equiv
Ba1 Ba 0.9829(0) 0.7232(1) 0.2215(1) 1.000 8 d ? d Uani 0.0266(3)
Al2 Al 0.2979(2) 0.7021(2) 0.2133(8) 1.000 4 c ? d Uani 0.0111(6)
Na3 Na 0.0000 0.0000 -0.107(2) 1.000 2 a ? d Uani 0.049(3)
O1 O 0.1158(7) 0.7425(8) 0.5451(11) 1.000 8 d ? d Uani 0.0237(16)
O2 O 0.0627(6) 0.7980(6) 0.8691(11) 1.000 8 d ? d Uani 0.0175(14)
Cl1 Cl 0.0000 0.0000 0.2824(10) 1.000 2 a ? d Uani 0.0305(12)
Cl2 Cl 0.0000 0.5000 0.4488(16) 1.000 4 b ? d Uani 0.0589(19)
O5 O 0.3028(5) 0.6972(5) 0.4709(13) 1.000 4 c ? d Uani 0.0108(16)
O6 O 0.2002(6) 0.7998(6) 0.1242(13) 1.000 4 c ? d Uani 0.0145(18)
O7 O 0.2550(6) 0.7450(6) -0.2042(16) 1.000 4 c ? d Uani 0.0136(19)
B1 B 0.2335(11) 0.7665(11) 0.583(3) 1.000 4 c ? d Uani 0.017(3)
O8 O 0.4276(7) 0.7400(9) 0.1250(12) 1.000 8 d ? d Uani 0.0284(19)
B2 B 0.1854(8) 0.8146(8) -0.0800(19) 1.000 4 c ? d Uani 0.010(2)
B3 B 0.5326(9) 0.733(1) 0.1811(13) 1.000 8 d ? d Uani 0.013(2)

loop_
_atom_type_symbol
_atom_type_oxidation_number
_atom_type_radius_bond
Ba ? ?
Al ? ?
Na ? ?
O ? ?
Cl ? ?
B ? ?

loop_
_geom_angle_atom_site_label_1
_geom_angle_atom_site_label_2
_geom_angle_atom_site_label_3
_geom_angle_site_symmetry_1
_geom_angle_site_symmetry_2
_geom_angle_site_symmetry_3
_geom_angle
_geom_angle_publ_flag
O1 Ba1 O2 1_655 . 1_654 118.3(2) no
O1 Ba1 O7 1_655 . 2_655 114.4(3) no
O2 Ba1 O7 1_654 . 2_655 117.1(3) no
O1 Ba1 O6 1_655 . 1_655 67.9(3) no
O2 Ba1 O6 1_654 . 1_655 50.8(2) no
O7 Ba1 O6 2_655 . 1_655 153.1(2) no
O1 Ba1 O8 1_655 . 6_565 49.4(2) no
O2 Ba1 O8 1_654 . 6_565 150.8(3) no
O7 Ba1 O8 2_655 . 6_565 65.1(3) no
O6 Ba1 O8 1_655 . 6_565 112.7(2) no
O1 Ba1 O5 1_655 . 2_654 151.4(2) no
O2 Ba1 O5 1_654 . 2_654 68.9(2) no
O7 Ba1 O5 2_655 . 2_654 48.5(3) no
O6 Ba1 O5 1_655 . 2_654 116.1(3) no
O8 Ba1 O5 6_565 . 2_654 109.7(2) no
O1 Ba1 Cl2 1_655 . 1_655 68.5(2) no
O2 Ba1 Cl2 1_654 . 1_655 134.2(2) no
O7 Ba1 Cl2 2_655 . 1_655 95.31(19) no
O6 Ba1 Cl2 1_655 . 1_655 109.54(19) no
O8 Ba1 Cl2 6_565 . 1_655 70.8(3) no
O5 Ba1 Cl2 2_654 . 1_655 128.59(19) no
O1 Ba1 B1 1_655 . 2_654 142.7(4) no
O2 Ba1 B1 1_654 . 2_654 93.4(4) no
O7 Ba1 B1 2_655 . 2_654 28.3(4) no
O6 Ba1 B1 1_655 . 2_654 142.4(4) no
O8 Ba1 B1 6_565 . 2_654 93.4(4) no
O5 Ba1 B1 2_654 . 2_654 26.4(4) no
Cl2 Ba1 B1 1_655 . 2_654 104.2(3) no
O1 Ba1 B3 1_655 . 6_565 25.3(2) no
O2 Ba1 B3 1_654 . 6_565 137.0(3) no
O7 Ba1 B3 2_655 . 6_565 89.1(3) no
O6 Ba1 B3 1_655 . 6_565 90.1(3) no
O8 Ba1 B3 6_565 . 6_565 24.1(3) no
O5 Ba1 B3 2_654 . 6_565 130.6(2) no
Cl2 Ba1 B3 1_655 . 6_565 69.3(3) no
B1 Ba1 B3 2_654 . 6_565 117.4(4) no
O1 Ba1 O1 1_655 . 2_654 145.5(3) no
O2 Ba1 O1 1_654 . 2_654 95.7(2) no
O7 Ba1 O1 2_655 . 2_654 45.9(3) no
O6 Ba1 O1 1_655 . 2_654 144.3(2) no
O8 Ba1 O1 6_565 . 2_654 102.9(2) no
O5 Ba1 O1 2_654 . 2_654 44.9(2) no
Cl2 Ba1 O1 1_655 . 2_654 83.97(17) no
B1 Ba1 O1 2_654 . 2_654 26.6(3) no
B3 Ba1 O1 6_565 . 2_654 125.5(2) no
O1 Ba1 Cl2 1_655 . 2_654 119.4(2) no
O2 Ba1 Cl2 1_654 . 2_654 75.5(2) no
O7 Ba1 Cl2 2_655 . 2_654 106.0(2) no
O6 Ba1 Cl2 1_655 . 2_654 94.35(17) no
O8 Ba1 Cl2 6_565 . 2_654 133.3(3) no
O5 Ba1 Cl2 2_654 . 2_654 89.10(18) no
Cl2 Ba1 Cl2 1_655 . 2_654 64.45(3) no
B1 Ba1 Cl2 2_654 . 2_654 85.6(3) no
B3 Ba1 Cl2 6_565 . 2_654 132.2(3) no
O1 Ba1 Cl2 2_654 . 2_654 60.94(15) no
O1 Ba1 Cl1 1_655 . 1_665 77.3(2) no
O2 Ba1 Cl1 1_654 . 1_665 76.2(2) no
O7 Ba1 Cl1 2_655 . 1_665 84.41(18) no
O6 Ba1 Cl1 1_655 . 1_665 69.66(17) no
O8 Ba1 Cl1 6_565 . 1_665 75.1(2) no
O5 Ba1 Cl1 2_654 . 1_665 78.04(17) no
Cl2 Ba1 Cl1 1_655 . 1_665 142.3(2) no
B1 Ba1 Cl1 2_654 . 1_665 93.2(3) no
B3 Ba1 Cl1 6_565 . 1_665 73.0(2) no
O1 Ba1 Cl1 2_654 . 1_665 119.52(16) no
Cl2 Ba1 Cl1 2_654 . 1_665 151.6(2) no
O8 Al2 O8 7_665 . . 110.8(7) no
O8 Al2 O5 7_665 . . 109.0(4) no
O8 Al2 O5 . . . 109.0(4) no
O8 Al2 O6 7_665 . . 107.7(4) no
O8 Al2 O6 . . . 107.7(4) no
O5 Al2 O6 . . . 112.7(5) no
O8 Al2 Ba1 7_665 . 7_675 152.3(4) no
O8 Al2 Ba1 . . 7_675 78.6(4) no
O5 Al2 Ba1 . . 7_675 91.2(3) no
O6 Al2 Ba1 . . 7_675 45.40(12) no
O8 Al2 Ba1 7_665 . 1_455 78.6(4) no
O8 Al2 Ba1 . . 1_455 152.3(4) no
O5 Al2 Ba1 . . 1_455 91.2(3) no
O6 Al2 Ba1 . . 1_455 45.40(12) no
Ba1 Al2 Ba1 7_675 . 1_455 82.31(7) no
O2 Na3 O2 8_454 . 1_544 124.1(4) no
O2 Na3 O2 8_454 . 7_654 172.8(8) no
O2 Na3 O2 1_544 . 7_654 55.4(4) no
O2 Na3 O2 8_454 . 3_564 55.4(4) no
O2 Na3 O2 1_544 . 3_564 172.8(8) no
O2 Na3 O2 7_654 . 3_564 124.1(4) no
O2 Na3 Cl1 8_454 . . 93.6(4) no
O2 Na3 Cl1 1_544 . . 93.6(4) no
O2 Na3 Cl1 7_654 . . 93.6(4) no
O2 Na3 Cl1 3_564 . . 93.6(4) no
O2 Na3 B2 8_454 . 3_565 28.60(18) no
O2 Na3 B2 1_544 . 3_565 152.30(18) no
O2 Na3 B2 7_654 . 3_565 152.30(18) no
O2 Na3 B2 3_564 . 3_565 28.60(18) no
Cl1 Na3 B2 . . 3_565 86.6(4) no
O2 Na3 B2 8_454 . 1_545 152.30(18) no
O2 Na3 B2 1_544 . 1_545 28.60(18) no
O2 Na3 B2 7_654 . 1_545 28.60(18) no
O2 Na3 B2 3_564 . 1_545 152.30(18) no
Cl1 Na3 B2 . . 1_545 86.6(4) no
B2 Na3 B2 3_565 . 1_545 173.2(7) no
O2 Na3 Ba1 8_454 . 7_665 144.1(5) no
O2 Na3 Ba1 1_544 . 7_665 80.7(2) no
O2 Na3 Ba1 7_654 . 7_665 42.3(2) no
O2 Na3 Ba1 3_564 . 7_665 103.4(3) no
Cl1 Na3 Ba1 . . 7_665 56.14(19) no
B2 Na3 Ba1 3_565 . 7_665 121.1(3) no
B2 Na3 Ba1 1_545 . 7_665 54.43(19) no
O2 Na3 Ba1 8_454 . 3_665 80.7(2) no
O2 Na3 Ba1 1_544 . 3_665 144.1(5) no
O2 Na3 Ba1 7_654 . 3_665 103.4(3) no
O2 Na3 Ba1 3_564 . 3_665 42.3(2) no
Cl1 Na3 Ba1 . . 3_665 56.14(19) no
B2 Na3 Ba1 3_565 . 3_665 54.43(19) no
B2 Na3 Ba1 1_545 . 3_665 121.1(3) no
Ba1 Na3 Ba1 7_665 . 3_665 66.71(17) no
O2 Na3 Ba1 8_454 . 1_445 103.4(3) no
O2 Na3 Ba1 1_544 . 1_445 42.3(2) no
O2 Na3 Ba1 7_654 . 1_445 80.7(2) no
O2 Na3 Ba1 3_564 . 1_445 144.1(5) no
Cl1 Na3 Ba1 . . 1_445 56.14(19) no
B2 Na3 Ba1 3_565 . 1_445 121.1(3) no
B2 Na3 Ba1 1_545 . 1_445 54.43(19) no
Ba1 Na3 Ba1 7_665 . 1_445 77.0(2) no
Ba1 Na3 Ba1 3_665 . 1_445 112.3(4) no
O2 Na3 Ba1 8_454 . 8_445 42.3(2) no
O2 Na3 Ba1 1_544 . 8_445 103.4(3) no
O2 Na3 Ba1 7_654 . 8_445 144.1(5) no
O2 Na3 Ba1 3_564 . 8_445 80.7(2) no
Cl1 Na3 Ba1 . . 8_445 56.14(19) no
B2 Na3 Ba1 3_565 . 8_445 54.43(19) no
B2 Na3 Ba1 1_545 . 8_445 121.1(3) no
Ba1 Na3 Ba1 7_665 . 8_445 112.3(4) no
Ba1 Na3 Ba1 3_665 . 8_445 77.0(2) no
Ba1 Na3 Ba1 1_445 . 8_445 66.71(17) no
B3 O1 B1 6_465 . . 122.2(10) no
B3 O1 Ba1 6_465 . 1_455 97.7(6) no
B1 O1 Ba1 . . 1_455 136.4(9) no
B3 O1 Ba1 6_465 . 4_465 102.6(6) no
B1 O1 Ba1 . . 4_465 73.3(7) no
Ba1 O1 Ba1 1_455 . 4_465 117.5(3) no
B3 O2 B2 6_465 . 1_556 119.9(8) no
B3 O2 Na3 6_465 . 1_566 103.7(7) no
B2 O2 Na3 1_556 . 1_566 98.4(6) no
B3 O2 Ba1 6_465 . 1_456 129.2(7) no
B2 O2 Ba1 1_556 . 1_456 100.6(6) no
Na3 O2 Ba1 1_566 . 1_456 98.9(4) no
Na3 Cl1 Ba1 . . 8_445 82.92(12) no
Na3 Cl1 Ba1 . . 1_445 82.92(12) no
Ba1 Cl1 Ba1 8_445 . 1_445 82.16(3) no
Na3 Cl1 Ba1 . . 3_665 82.92(12) no
Ba1 Cl1 Ba1 8_445 . 3_665 96.09(4) no
Ba1 Cl1 Ba1 1_445 . 3_665 165.8(2) no
Na3 Cl1 Ba1 . . 7_665 82.92(12) no
Ba1 Cl1 Ba1 8_445 . 7_665 165.8(2) no
Ba1 Cl1 Ba1 1_445 . 7_665 96.09(4) no
Ba1 Cl1 Ba1 3_665 . 7_665 82.16(3) no
Ba1 Cl2 Ba1 3_665 . 1_455 120.2(4) no
Ba1 Cl2 Ba1 3_665 . 4_465 106.42(2) no
Ba1 Cl2 Ba1 1_455 . 4_465 106.42(2) no
Ba1 Cl2 Ba1 3_665 . 2_545 106.42(2) no
Ba1 Cl2 Ba1 1_455 . 2_545 106.42(2) no
Ba1 Cl2 Ba1 4_465 . 2_545 110.9(3) no
B1 O5 Al2 . . . 120.4(10) no
B1 O5 Ba1 . . 6_465 85.8(6) no
Al2 O5 Ba1 . . 6_465 126.7(2) no
B1 O5 Ba1 . . 4_465 85.8(6) no
Al2 O5 Ba1 . . 4_465 126.7(2) no
Ba1 O5 Ba1 6_465 . 4_465 98.4(3) no
B2 O6 Al2 . . . 120.3(8) no
B2 O6 Ba1 . . 7_675 98.8(4) no
Al2 O6 Ba1 . . 7_675 108.4(2) no
B2 O6 Ba1 . . 1_455 98.8(4) no
Al2 O6 Ba1 . . 1_455 108.4(2) no
Ba1 O6 Ba1 7_675 . 1_455 122.6(3) no
B2 O7 B1 . . 1_554 111.3(11) no
B2 O7 Ba1 . . 4_464 125.9(3) no
B1 O7 Ba1 1_554 . 4_464 88.3(5) no
B2 O7 Ba1 . . 6_464 125.9(3) no
B1 O7 Ba1 1_554 . 6_464 88.3(5) no
Ba1 O7 Ba1 4_464 . 6_464 103.5(4) no
O5 B1 O1 . . . 111.0(9) no
O5 B1 O1 . . 7_665 111.0(9) no
O1 B1 O1 . . 7_665 110.3(14) no
O5 B1 O7 . . 1_556 108.8(13) no
O1 B1 O7 . . 1_556 107.8(9) no
O1 B1 O7 7_665 . 1_556 107.8(9) no
O5 B1 Ba1 . . 6_465 67.7(6) no
O1 B1 Ba1 . . 6_465 168.6(10) no
O1 B1 Ba1 7_665 . 6_465 80.1(5) no
O7 B1 Ba1 1_556 . 6_465 63.4(5) no
O5 B1 Ba1 . . 4_465 67.7(6) no
O1 B1 Ba1 . . 4_465 80.1(5) no
O1 B1 Ba1 7_665 . 4_465 168.6(10) no
O7 B1 Ba1 1_556 . 4_465 63.4(5) no
Ba1 B1 Ba1 6_465 . 4_465 89.2(5) no
B3 O8 Al2 . . . 138.0(7) no
B3 O8 Ba1 . . 6_464 93.7(6) no
Al2 O8 Ba1 . . 6_464 125.7(5) no
O6 B2 O7 . . . 115.2(11) no
O6 B2 O2 . . 1_554 109.2(7) no
O7 B2 O2 . . 1_554 110.4(7) no
O6 B2 O2 . . 7_664 109.2(7) no
O7 B2 O2 . . 7_664 110.4(7) no
O2 B2 O2 1_554 . 7_664 101.6(10) no
O6 B2 Na3 . . 1_565 103.7(8) no
O7 B2 Na3 . . 1_565 141.1(9) no
O2 B2 Na3 1_554 . 1_565 53.0(5) no
O2 B2 Na3 7_664 . 1_565 53.0(5) no
O6 B2 Ba1 . . 7_675 56.7(3) no
O7 B2 Ba1 . . 7_675 125.6(4) no
O2 B2 Ba1 1_554 . 7_675 123.2(7) no
O2 B2 Ba1 7_664 . 7_675 53.0(4) no
Na3 B2 Ba1 1_565 . 7_675 75.9(3) no
O6 B2 Ba1 . . 1_455 56.7(3) no
O7 B2 Ba1 . . 1_455 125.6(4) no
O2 B2 Ba1 1_554 . 1_455 53.0(4) no
O2 B2 Ba1 7_664 . 1_455 123.2(7) no
Na3 B2 Ba1 1_565 . 1_455 75.9(3) no
Ba1 B2 Ba1 7_675 . 1_455 95.8(3) no
O8 B3 O2 . . 6_564 122.3(9) no
O8 B3 O1 . . 6_564 118.7(8) no
O2 B3 O1 6_564 . 6_564 118.9(9) no
O8 B3 Ba1 . . 6_464 62.2(5) no
O2 B3 Ba1 6_564 . 6_464 172.1(8) no
O1 B3 Ba1 6_564 . 6_464 57.0(5) no

loop_
_geom_bond_atom_site_label_1
_geom_bond_atom_site_label_2
_geom_bond_site_symmetry_1
_geom_bond_site_symmetry_2
_geom_bond_distance
_geom_bond_publ_flag
Ba1 O1 . 1_655 2.736(8) no
Ba1 O2 . 1_654 2.740(8) no
Ba1 O7 . 2_655 2.818(7) no
Ba1 O6 . 1_655 2.854(4) no
Ba1 O8 . 6_565 2.865(8) no
Ba1 O5 . 2_654 2.924(6) no
Ba1 Cl2 . 1_655 3.111(6) no
Ba1 B1 . 2_654 3.151(14) no
Ba1 B3 . 6_565 3.233(9) no
Ba1 O1 . 2_654 3.240(9) no
Ba1 Cl2 . 2_654 3.276(6) no
Ba1 Cl1 . 1_665 3.3667(12) no
Al2 O8 . 7_665 1.735(9) no
Al2 O8 . . 1.735(9) no
Al2 O5 . . 1.758(10) no
Al2 O6 . . 1.772(10) no
Na3 O2 . 8_454 2.554(8) no
Na3 O2 . 1_544 2.554(8) no
Na3 O2 . 7_654 2.554(8) no
Na3 O2 . 3_564 2.554(8) no
Na3 Cl1 . . 2.657(17) no
Na3 B2 . 3_565 3.164(14) no
Na3 B2 . 1_545 3.164(14) no
O1 B3 . 6_465 1.396(12) no
O1 B1 . . 1.471(13) no
O1 Ba1 . 1_455 2.736(8) no
O1 Ba1 . 4_465 3.240(9) no
O2 B3 . 6_465 1.383(11) no
O2 B2 . 1_556 1.531(11) no
O2 Na3 . 1_566 2.554(8) no
O2 Ba1 . 1_456 2.740(8) no
Cl1 Ba1 . 8_445 3.3667(12) no
Cl1 Ba1 . 1_445 3.3667(12) no
Cl1 Ba1 . 3_665 3.3667(12) no
Cl1 Ba1 . 7_665 3.3667(12) no
Cl2 Ba1 . 3_665 3.111(6) no
Cl2 Ba1 . 1_455 3.111(6) no
Cl2 Ba1 . 4_465 3.276(6) no
Cl2 Ba1 . 2_545 3.276(6) no
O5 B1 . . 1.41(2) no
O5 Ba1 . 6_465 2.924(6) no
O5 Ba1 . 4_465 2.924(6) no
O6 B2 . . 1.415(16) no
O6 Ba1 . 7_675 2.854(4) no
O6 Ba1 . 1_455 2.854(4) no
O7 B2 . . 1.458(16) no
O7 B1 . 1_554 1.49(2) no
O7 Ba1 . 4_464 2.818(7) no
O7 Ba1 . 6_464 2.818(7) no
B1 O1 . 7_665 1.471(13) no
B1 O7 . 1_556 1.49(2) no
B1 Ba1 . 6_465 3.151(14) no
B1 Ba1 . 4_465 3.151(14) no
O8 B3 . . 1.325(14) no
O8 Ba1 . 6_464 2.865(8) no
B2 O2 . 1_554 1.531(11) no
B2 O2 . 7_664 1.531(11) no
B2 Na3 . 1_565 3.164(14) no
B2 Ba1 . 7_675 3.375(9) no
B2 Ba1 . 1_455 3.375(9) no
B3 O2 . 6_564 1.383(11) no
B3 O1 . 6_564 1.396(12) no
B3 Ba1 . 6_464 3.233(9) no
